data_7203299
loop_
_publ_author_name
'Keigo Furuta'
'Hiroki Akutsu'
'Jun-ichi Yamada'
'Shin'ichi Nakatsuji'
'Scott S. Turner'

_publ_section_title
;
 The first organic molecule-based metal containing ferrocene
;
_journal_issue 16
_journal_name_full 'Journal of Materials Chemistry'
_journal_page_first 1504
_journal_paper_doi 10.1039/b601614f
_journal_volume 16
_journal_year 2006
_chemical_formula_moiety '0.5(C14 H14 Fe N2 O8 S2), 2(C10 H8 S8), (H2 O)'
_chemical_formula_sum 'C27 H25 Fe0.5 N O5 S17'
_chemical_formula_weight 1016.54
_space_group_IT_number 2
_symmetry_cell_setting triclinic
_symmetry_space_group_name_Hall '-P 1'
_symmetry_space_group_name_H-M 'P -1'
_atom_sites_solution_hydrogens geom
_atom_sites_solution_primary direct
_audit_creation_date 04-11-04
_audit_creation_method CRYSTALS_ver_12.39
_cell_angle_alpha 98.337(4)
_cell_angle_beta 99.0796(11)
_cell_angle_gamma 103.5486(8)
_cell_formula_units_Z 2
_cell_length_a 9.0105(13)
_cell_length_b 11.5303(10)
_cell_length_c 19.219(2)
_cell_measurement_reflns_used 0
_cell_measurement_temperature 294
_cell_measurement_theta_max 0
_cell_measurement_theta_min 0
_cell_volume 1882.1(4)
_computing_cell_refinement 'MSC/AFC Diffractometer Control'
_computing_data_collection 'MSC/AFC Diffractometer Control'
_computing_data_reduction 'MSC/AFC Diffractometer Control'
_computing_molecular_graphics 'teXsan for Windows ver 1.06 (MSC, 1997-1999)'
_computing_publication_material 'teXsan for Windows ver 1.06 (MSC, 1997-1999)'
_computing_structure_refinement 'CRYSTALS (Betteridge et al 2003)'
_computing_structure_solution 'SIR92 (Altomare et al, 1994)'
_diffrn_ambient_temperature 294
_diffrn_measured_fraction_theta_full 0.912
_diffrn_measured_fraction_theta_max 0.891
_diffrn_measurement_device_type 'Quantum CCD on Rigaku AFC-7R'
_diffrn_measurement_method '\f & \w scans'
_diffrn_radiation_monochromator graphite
_diffrn_radiation_type 'Mo K\a'
_diffrn_radiation_wavelength 0.71069
_diffrn_reflns_av_R_equivalents 0.000
_diffrn_reflns_limit_h_max 11
_diffrn_reflns_limit_h_min 0
_diffrn_reflns_limit_k_max 14
_diffrn_reflns_limit_k_min -14
_diffrn_reflns_limit_l_max 24
_diffrn_reflns_limit_l_min -24
_diffrn_reflns_number 16757
_diffrn_reflns_theta_full 25.025
_diffrn_reflns_theta_max 27.500
_diffrn_reflns_theta_min 1.093
_diffrn_standards_decay_% 0
_diffrn_standards_interval_count 0
_diffrn_standards_interval_time 0
_diffrn_standards_number 0
_exptl_absorpt_coefficient_mu 1.200
_exptl_absorpt_correction_T_max 1.0163
_exptl_absorpt_correction_T_min 0.6878
_exptl_absorpt_correction_type empirical
_exptl_absorpt_process_details
;
HIGASHI, T. (1995). Abscor - Empirical Absorption Correction,
Rigaku Corporation, Tokyo, Japan.
;
_exptl_crystal_colour black
_exptl_crystal_density_diffrn 1.794
_exptl_crystal_description plate
_exptl_crystal_F_000 1038
_exptl_crystal_size_max 0.30
_exptl_crystal_size_mid 0.25
_exptl_crystal_size_min 0.02
_refine_diff_density_max 0.61
_refine_diff_density_min -0.41
_refine_ls_extinction_method None
_refine_ls_goodness_of_fit_ref 1.2661
_refine_ls_hydrogen_treatment noref
_refine_ls_matrix_type full
_refine_ls_number_parameters 457
_refine_ls_number_reflns 5593
_refine_ls_number_restraints 0
_refine_ls_R_factor_all 0.1012
_refine_ls_R_factor_gt 0.0672
_refine_ls_shift/su_max 0.000323
_refine_ls_structure_factor_coef F
_refine_ls_weighting_details
;
Method, part 1, Chebychev polynomial, (Watkin, 1994, Prince, 1982)
[weight] = 1.0/[A~0~*T~0~(x)+A~1~*T~1~(x) ... +A~n-1~]*T~n-1~(x)]
where A~i~ are the Chebychev coefficients listed below and x= Fcalc/Fmax
Method = Robust Weighting (Prince, 1982)
W = [weight] * [1-(deltaF/6*sigmaF)^2^]^2^
A~i~ are:
14.1 -6.65 7.68 4.64
;
_refine_ls_weighting_scheme calc
_refine_ls_wR_factor_all 0.0430
_refine_ls_wR_factor_gt 0.0403
_refine_ls_wR_factor_ref 0.0403
_reflns_limit_h_max 11
_reflns_limit_h_min -11
_reflns_limit_k_max 14
_reflns_limit_k_min -14
_reflns_limit_l_max 24
_reflns_limit_l_min 0
_reflns_number_gt 5593
_reflns_number_total 7704
_reflns_threshold_expression I>3.00u(I)
_oxford_diffrn_Wilson_B_factor 0.00
_oxford_diffrn_Wilson_scale 0.00
_oxford_refine_ls_scale 3.949(5)
_oxford_structure_analysis_title ETfdnmplate
_cod_data_source_file b601614f.txt
_cod_data_source_block CRYSTALS_1cif
_cod_depositor_comments
;
The following automatic conversions were performed:
'_symmetry_cell_setting' value 'Triclinic' changed to 'triclinic'
according to '/home/saulius/struct/CIF-dictionaries/cif_core.dic'
dictionary named 'cif_core.dic' version 2.4.1 from 2010-06-29.

Automatic conversion script
Id: cif_fix_enum 1527 2010-12-29 10:47:43Z saulius 
;
_cod_original_sg_symbol_Hall '-p 1'
_cod_original_sg_symbol_H-M 'P -1 '
_cod_original_formula_sum 'C27 H25 Fe0.50 N1 O5 S17'
_cod_database_code 7203299

loop_
_symmetry_equiv_pos_as_xyz
x,y,z
-x,-y,-z

loop_
_atom_site_label
_atom_site_type_symbol
_atom_site_fract_x
_atom_site_fract_y
_atom_site_fract_z
_atom_site_U_iso_or_equiv
_atom_site_occupancy
_atom_site_adp_type
_atom_site_refinement_flags_posn
_atom_site_refinement_flags_adp
_atom_site_refinement_flags_occupancy
_atom_site_disorder_assembly
_atom_site_disorder_group
_atom_site_attached_hydrogens
Fe1 Fe 0.5000 0.5000 0.5000 0.0301 1.0000 Uani S . . . . .
S1 S 0.15919(11) 0.21873(8) -0.25178(5) 0.0480 1.0000 Uani . . . . . .
S2 S -0.11270(11) -0.05637(7) -0.25179(5) 0.0467 1.0000 Uani . . . . . .
S3 S 0.13232(11) 0.27859(8) -0.10128(4) 0.0451 1.0000 Uani . . . . . .
S4 S -0.09775(10) 0.05263(7) -0.10113(4) 0.0429 1.0000 Uani . . . . . .
S5 S 0.08495(10) 0.39095(7) 0.05535(4) 0.0426 1.0000 Uani . . . . . .
S6 S -0.13002(11) 0.15760(7) 0.05854(4) 0.0436 1.0000 Uani . . . . . .
S7 S 0.04380(12) 0.51624(8) 0.19245(5) 0.0536 1.0000 Uani . . . . . .
S8 S -0.19771(11) 0.24318(8) 0.20038(5) 0.0456 1.0000 Uani . . . . . .
S9 S 0.69478(10) 0.21707(8) -0.29609(4) 0.0438 1.0000 Uani . . . . . .
S10 S 0.43801(11) -0.06223(8) -0.29550(5) 0.0489 1.0000 Uani . . . . . .
S11 S 0.66055(10) 0.27869(7) -0.14526(4) 0.0424 1.0000 Uani . . . . . .
S12 S 0.44278(10) 0.04556(7) -0.14647(4) 0.0428 1.0000 Uani . . . . . .
S13 S 0.61617(10) 0.38329(7) 0.01210(4) 0.0417 1.0000 Uani . . . . . .
S14 S 0.41031(11) 0.14719(7) 0.01674(4) 0.0441 1.0000 Uani . . . . . .
S15 S 0.58889(12) 0.50626(7) 0.15188(5) 0.0526 1.0000 Uani . . . . . .
S16 S 0.34489(12) 0.22403(8) 0.15887(5) 0.0550 1.0000 Uani . . . . . .
S17 S 1.07341(10) 0.74122(7) 0.51354(4) 0.0392 1.0000 Uani . . . . . .
O1 O 0.9703(4) 0.8160(3) 0.52936(16) 0.0719 1.0000 Uani . . . . . .
O2 O 1.0774(3) 0.6534(2) 0.56049(13) 0.0492 1.0000 Uani . . . . . .
O3 O 1.2274(3) 0.8097(2) 0.50865(17) 0.0670 1.0000 Uani . . . . . .
O4 O 0.7011(3) 0.6849(2) 0.37321(14) 0.0496 1.0000 Uani . . . . . .
O5 O 0.7431(4) 0.9465(3) 0.5176(2) 0.0879 1.0000 Uani . . . . . .
N1 N 0.8476(3) 0.5695(2) 0.41980(14) 0.0349 1.0000 Uani . . . . . .
C1 C 0.0639(5) 0.0930(3) -0.3248(2) 0.0607 1.0000 Uani . . . . . .
C2 C 0.0320(5) -0.0286(4) -0.3062(2) 0.0597 1.0000 Uani . . . . . .
C3 C 0.0706(4) 0.1727(3) -0.18186(16) 0.0381 1.0000 Uani . . . . . .
C4 C -0.0341(4) 0.0676(3) -0.18153(16) 0.0354 1.0000 Uani . . . . . .
C5 C 0.0047(4) 0.1972(3) -0.05611(15) 0.0356 1.0000 Uani . . . . . .
C6 C -0.0126(4) 0.2432(3) 0.01041(17) 0.0392 1.0000 Uani . . . . . .
C7 C -0.0078(4) 0.3834(3) 0.12843(16) 0.0355 1.0000 Uani . . . . . .
C8 C -0.1061(4) 0.2758(3) 0.12988(16) 0.0346 1.0000 Uani . . . . . .
C9 C -0.0080(6) 0.4663(4) 0.2711(2) 0.0782 1.0000 Uani . . . . . .
C10 C -0.0449(6) 0.3375(4) 0.2718(2) 0.0713 1.0000 Uani . . . . . .
C11 C 0.5495(4) 0.1193(3) -0.37056(18) 0.0474 1.0000 Uani . . . . . .
C12 C 0.5266(4) -0.0129(3) -0.36825(19) 0.0478 1.0000 Uani . . . . . .
C13 C 0.6125(4) 0.1716(3) -0.22478(16) 0.0342 1.0000 Uani . . . . . .
C14 C 0.5136(4) 0.0630(3) -0.22516(15) 0.0345 1.0000 Uani . . . . . .
C15 C 0.5407(4) 0.1910(3) -0.09944(17) 0.0364 1.0000 Uani . . . . . .
C16 C 0.5233(4) 0.2348(3) -0.03181(16) 0.0376 1.0000 Uani . . . . . .
C17 C 0.5333(4) 0.3730(3) 0.08785(16) 0.0360 1.0000 Uani . . . . . .
C18 C 0.4390(4) 0.2643(3) 0.08986(16) 0.0378 1.0000 Uani . . . . . .
C19 C 0.4641(5) 0.4701(3) 0.21445(19) 0.0528 1.0000 Uani . . . . . .
C20 C 0.4470(4) 0.3470(3) 0.23208(18) 0.0486 1.0000 Uani . . . . . .
C21 C 0.9948(4) 0.6534(3) 0.42530(17) 0.0398 1.0000 Uani . . . . . .
C22 C 0.7104(3) 0.5942(3) 0.39774(15) 0.0328 1.0000 Uani . . . . . .
C23 C 0.5680(4) 0.5031(3) 0.40424(15) 0.0333 1.0000 Uani . . . . . .
C24 C 0.4179(4) 0.5255(3) 0.39931(16) 0.0396 1.0000 Uani . . . . . .
C25 C 0.3160(4) 0.4235(3) 0.41533(18) 0.0444 1.0000 Uani . . . . . .
C26 C 0.3997(4) 0.3381(3) 0.42905(17) 0.0432 1.0000 Uani . . . . . .
C27 C 0.5559(4) 0.3862(3) 0.42298(17) 0.0395 1.0000 Uani . . . . . .
H1 H -0.0355 0.1073 -0.3458 0.0507 1.0000 Uiso . . . . . .
H2 H 0.1247 0.0955 -0.3613 0.0507 1.0000 Uiso . . . . . .
H3 H 0.1254 -0.0389 -0.2795 0.0507 1.0000 Uiso . . . . . .
H4 H -0.0030 -0.0905 -0.3483 0.0507 1.0000 Uiso . . . . . .
H5 H 0.0852 0.5059 0.3099 0.0507 1.0000 Uiso . . . . . .
H6 H -0.0891 0.4971 0.2821 0.0507 1.0000 Uiso . . . . . .
H7 H -0.0730 0.3236 0.3167 0.0507 1.0000 Uiso . . . . . .
H8 H 0.0480 0.3079 0.2694 0.0507 1.0000 Uiso . . . . . .
H9 H 0.4532 0.1423 -0.3705 0.0507 1.0000 Uiso . . . . . .
H10 H 0.5821 0.1371 -0.4148 0.0507 1.0000 Uiso . . . . . .
H11 H 0.6240 -0.0329 -0.3649 0.0507 1.0000 Uiso . . . . . .
H12 H 0.4595 -0.0613 -0.4128 0.0507 1.0000 Uiso . . . . . .
H13 H 0.5052 0.5300 0.2574 0.0507 1.0000 Uiso . . . . . .
H14 H 0.3635 0.4780 0.1942 0.0507 1.0000 Uiso . . . . . .
H15 H 0.3914 0.3403 0.2706 0.0507 1.0000 Uiso . . . . . .
H16 H 0.5480 0.3359 0.2478 0.0507 1.0000 Uiso . . . . . .
H17 H 1.0642 0.6133 0.4138 0.0507 1.0000 Uiso . . . . . .
H18 H 0.9791 0.7010 0.3917 0.0507 1.0000 Uiso . . . . . .
H19 H 0.8446 0.5005 0.4303 0.0507 1.0000 Uiso . . . . . .
H20 H 0.3933 0.5967 0.3919 0.0507 1.0000 Uiso . . . . . .
H21 H 0.2201 0.4162 0.4194 0.0507 1.0000 Uiso . . . . . .
H22 H 0.3597 0.2609 0.4408 0.0507 1.0000 Uiso . . . . . .
H23 H 0.6367 0.3468 0.4313 0.0507 1.0000 Uiso . . . . . .
H24 H 0.8349 0.9176 0.5186 0.0507 1.0000 Uiso . . . . . .
H25 H 0.7618 1.0236 0.5020 0.0507 1.0000 Uiso . . . . . .

loop_
_atom_site_aniso_label
_atom_site_aniso_U_11
_atom_site_aniso_U_22
_atom_site_aniso_U_33
_atom_site_aniso_U_23
_atom_site_aniso_U_13
_atom_site_aniso_U_12
Fe1 0.0297(3) 0.0344(3) 0.0252(3) 0.0071(2) 0.0073(2) 0.0046(2)
S1 0.0587(5) 0.0462(5) 0.0335(4) 0.0060(4) 0.0193(4) -0.0029(4)
S2 0.0551(5) 0.0391(4) 0.0392(4) -0.0015(3) 0.0183(4) -0.0009(4)
S3 0.0523(5) 0.0415(4) 0.0332(4) 0.0035(3) 0.0152(4) -0.0057(4)
S4 0.0541(5) 0.0347(4) 0.0343(4) 0.0018(3) 0.0178(4) -0.0020(4)
S5 0.0507(5) 0.0357(4) 0.0336(4) 0.0024(3) 0.0147(4) -0.0055(3)
S6 0.0571(5) 0.0328(4) 0.0349(4) 0.0012(3) 0.0192(4) -0.0032(4)
S7 0.0700(6) 0.0356(4) 0.0461(5) -0.0062(4) 0.0220(5) -0.0022(4)
S8 0.0520(5) 0.0452(5) 0.0387(4) 0.0066(4) 0.0220(4) 0.0033(4)
S9 0.0504(5) 0.0428(4) 0.0338(4) 0.0044(3) 0.0166(4) -0.0002(4)
S10 0.0594(6) 0.0391(4) 0.0383(4) -0.0056(3) 0.0189(4) -0.0045(4)
S11 0.0558(5) 0.0321(4) 0.0347(4) 0.0009(3) 0.0184(4) -0.0005(4)
S12 0.0554(5) 0.0330(4) 0.0336(4) 0.0014(3) 0.0161(4) -0.0027(4)
S13 0.0532(5) 0.0331(4) 0.0335(4) 0.0021(3) 0.0177(4) -0.0026(4)
S14 0.0599(5) 0.0315(4) 0.0339(4) 0.0014(3) 0.0178(4) -0.0044(4)
S15 0.0704(6) 0.0340(4) 0.0440(5) -0.0052(4) 0.0280(4) -0.0078(4)
S16 0.0737(6) 0.0434(5) 0.0366(5) 0.0001(4) 0.0275(4) -0.0131(4)
S17 0.0406(4) 0.0328(4) 0.0403(4) 0.0007(3) 0.0053(3) 0.0078(3)
O1 0.087(2) 0.0621(16) 0.0675(18) -0.0134(14) 0.0027(16) 0.0451(16)
O2 0.0576(15) 0.0539(14) 0.0387(13) 0.0114(11) 0.0083(11) 0.0189(12)
O3 0.0441(15) 0.0530(15) 0.086(2) 0.0109(14) -0.0008(14) -0.0120(12)
O4 0.0468(14) 0.0506(14) 0.0574(15) 0.0290(12) 0.0136(12) 0.0108(11)
O5 0.076(2) 0.072(2) 0.144(3) 0.053(2) 0.051(2) 0.0354(17)
N1 0.0321(14) 0.0352(13) 0.0360(14) 0.0068(11) 0.0095(11) 0.0043(11)
C1 0.088(3) 0.048(2) 0.041(2) 0.0034(16) 0.028(2) 0.000(2)
C2 0.072(3) 0.056(2) 0.046(2) -0.0028(17) 0.025(2) 0.004(2)
C3 0.0441(19) 0.0404(17) 0.0293(15) 0.0057(13) 0.0113(13) 0.0079(14)
C4 0.0427(18) 0.0372(16) 0.0281(15) 0.0059(12) 0.0119(13) 0.0107(14)
C5 0.0398(17) 0.0364(16) 0.0266(15) 0.0050(12) 0.0082(13) 0.0015(13)
C6 0.0406(18) 0.0365(16) 0.0361(16) 0.0061(13) 0.0095(14) 0.0013(14)
C7 0.0413(17) 0.0330(15) 0.0292(15) 0.0054(12) 0.0090(13) 0.0029(13)
C8 0.0348(16) 0.0370(16) 0.0289(14) 0.0053(12) 0.0062(12) 0.0042(13)
C9 0.111(4) 0.065(3) 0.040(2) -0.0046(19) 0.023(2) -0.008(3)
C10 0.101(4) 0.064(3) 0.036(2) 0.0076(19) 0.007(2) 0.002(2)
C11 0.050(2) 0.055(2) 0.0321(17) 0.0059(15) 0.0042(15) 0.0088(17)
C12 0.047(2) 0.054(2) 0.0369(18) -0.0031(15) 0.0152(15) 0.0045(16)
C13 0.0386(17) 0.0341(15) 0.0307(15) 0.0049(12) 0.0092(13) 0.0107(13)
C14 0.0391(17) 0.0317(15) 0.0273(15) 0.0005(12) 0.0069(13) 0.0019(13)
C15 0.0435(18) 0.0285(14) 0.0332(16) 0.0003(12) 0.0104(13) 0.0037(13)
C16 0.0455(19) 0.0325(15) 0.0319(15) 0.0054(13) 0.0110(14) 0.0030(13)
C17 0.0405(17) 0.0333(15) 0.0315(15) 0.0041(12) 0.0098(13) 0.0036(13)
C18 0.0435(18) 0.0331(15) 0.0300(15) 0.0002(12) 0.0093(13) -0.0006(13)
C19 0.067(2) 0.0469(19) 0.0390(19) -0.0009(15) 0.0164(17) 0.0060(17)
C20 0.062(2) 0.0479(19) 0.0316(16) 0.0036(15) 0.0185(16) 0.0032(17)
C21 0.0352(17) 0.0450(17) 0.0365(17) 0.0065(14) 0.0117(13) 0.0029(14)
C22 0.0356(16) 0.0402(16) 0.0211(13) 0.0045(12) 0.0103(12) 0.0045(13)
C23 0.0385(17) 0.0376(16) 0.0241(14) 0.0066(12) 0.0086(12) 0.0082(13)
C24 0.0352(17) 0.057(2) 0.0277(15) 0.0119(14) 0.0048(13) 0.0126(15)
C25 0.0300(16) 0.061(2) 0.0372(17) 0.0095(16) 0.0056(13) 0.0021(15)
C26 0.0423(19) 0.0421(18) 0.0359(17) 0.0037(14) 0.0092(14) -0.0056(15)
C27 0.0357(17) 0.0414(17) 0.0384(17) 0.0044(14) 0.0107(14) 0.0043(14)

loop_
_atom_type_symbol
_atom_type_scat_dispersion_real
_atom_type_scat_dispersion_imag
_atom_type_scat_Cromer_Mann_a1
_atom_type_scat_Cromer_Mann_b1
_atom_type_scat_Cromer_Mann_a2
_atom_type_scat_Cromer_Mann_b2
_atom_type_scat_Cromer_Mann_a3
_atom_type_scat_Cromer_Mann_b3
_atom_type_scat_Cromer_Mann_a4
_atom_type_scat_Cromer_Mann_b4
_atom_type_scat_Cromer_Mann_c
_atom_type_scat_source
C 0.0033 0.0016 2.3100 20.8439 1.0200 10.2075 1.5886 0.5687 0.8650 51.6512 0.2156 'International Tables Vol C 4.2.6.8 and 6.1.1.4'
H 0.0000 0.0000 0.4930 10.5109 0.3229 26.1257 0.1402 3.1424 0.0408 57.7998 0.0030 'International Tables Vol C 4.2.6.8 and 6.1.1.4'
N 0.0061 0.0033 12.2126 0.0057 3.1322 9.8933 2.0125 28.9975 1.1663 0.5826 -11.5290 'International Tables Vol C 4.2.6.8 and 6.1.1.4'
O 0.0106 0.0060 3.0485 13.2771 2.2868 5.7011 1.5463 0.3239 0.8670 32.9089 0.2508 'International Tables Vol C 4.2.6.8 and 6.1.1.4'
S 0.1246 0.1234 6.9053 1.4679 5.2034 22.2151 1.4379 0.2536 1.5863 56.1720 0.8669 'International Tables Vol C 4.2.6.8 and 6.1.1.4'
Fe 0.3463 0.8444 11.7695 4.7611 7.3573 0.3072 3.5222 15.3535 2.3045 76.8805 1.0369 'International Tables Vol C 4.2.6.8 and 6.1.1.4'

loop_
_geom_angle_atom_site_label_1
_geom_angle_site_symmetry_1
_geom_angle_atom_site_label_2
_geom_angle_site_symmetry_2
_geom_angle_atom_site_label_3
_geom_angle_site_symmetry_3
_geom_angle
_geom_angle_publ_flag
C26 2_666 Fe1 . C25 2_666 39.89(14) yes
C26 2_666 Fe1 . C24 2_666 67.78(14) yes
C25 2_666 Fe1 . C24 2_666 40.44(13) yes
C26 2_666 Fe1 . C27 2_666 40.46(13) yes
C25 2_666 Fe1 . C27 2_666 68.00(13) yes
C24 2_666 Fe1 . C27 2_666 68.63(13) yes
C26 2_666 Fe1 . C23 2_666 68.38(12) yes
C25 2_666 Fe1 . C23 2_666 68.41(12) yes
C24 2_666 Fe1 . C23 2_666 40.93(12) yes
C27 2_666 Fe1 . C23 2_666 41.13(13) yes
C26 2_666 Fe1 . C23 . 111.62(12) yes
C25 2_666 Fe1 . C23 . 111.59(12) yes
C24 2_666 Fe1 . C23 . 139.07(12) yes
C27 2_666 Fe1 . C23 . 138.87(13) yes
C23 2_666 Fe1 . C23 . 179.994 yes
C26 2_666 Fe1 . C24 . 112.22(14) yes
C25 2_666 Fe1 . C24 . 139.56(13) yes
C24 2_666 Fe1 . C24 . 179.994 yes
C27 2_666 Fe1 . C24 . 111.37(13) yes
C23 2_666 Fe1 . C24 . 139.07(12) yes
C26 2_666 Fe1 . C25 . 140.11(14) yes
C25 2_666 Fe1 . C25 . 179.994 yes
C24 2_666 Fe1 . C25 . 139.56(13) yes
C27 2_666 Fe1 . C25 . 112.00(13) yes
C23 2_666 Fe1 . C25 . 111.59(12) yes
C26 2_666 Fe1 . C26 . 179.994 yes
C25 2_666 Fe1 . C26 . 140.11(14) yes
C24 2_666 Fe1 . C26 . 112.22(14) yes
C27 2_666 Fe1 . C26 . 139.54(13) yes
C23 2_666 Fe1 . C26 . 111.62(12) yes
C26 2_666 Fe1 . C27 . 139.54(13) yes
C25 2_666 Fe1 . C27 . 112.00(13) yes
C24 2_666 Fe1 . C27 . 111.37(13) yes
C27 2_666 Fe1 . C27 . 179.994 yes
C23 2_666 Fe1 . C27 . 138.87(13) yes
C23 . Fe1 . C24 . 40.93(12) yes
C23 . Fe1 . C25 . 68.41(12) yes
C24 . Fe1 . C25 . 40.44(13) yes
C23 . Fe1 . C26 . 68.38(12) yes
C24 . Fe1 . C26 . 67.78(14) yes
C25 . Fe1 . C26 . 39.89(14) yes
C23 . Fe1 . C27 . 41.13(13) yes
C24 . Fe1 . C27 . 68.63(13) yes
C25 . Fe1 . C27 . 68.00(13) yes
C26 . Fe1 . C27 . 40.46(13) yes
C1 . S1 . C3 . 101.49(16) yes
C2 . S2 . C4 . 99.71(16) yes
C3 . S3 . C5 . 95.15(14) yes
C4 . S4 . C5 . 95.37(14) yes
C6 . S5 . C7 . 94.98(14) yes
C6 . S6 . C8 . 95.57(15) yes
C7 . S7 . C9 . 103.77(17) yes
C8 . S8 . C10 . 97.22(18) yes
C11 . S9 . C13 . 99.57(15) yes
C12 . S10 . C14 . 103.22(15) yes
C13 . S11 . C15 . 95.92(14) yes
C14 . S12 . C15 . 95.62(14) yes
C16 . S13 . C17 . 95.37(14) yes
C16 . S14 . C18 . 95.26(14) yes
C17 . S15 . C19 . 102.17(16) yes
C18 . S16 . C20 . 101.52(15) yes
O1 . S17 . O2 . 112.32(18) yes
O1 . S17 . O3 . 113.88(18) yes
O2 . S17 . O3 . 113.05(17) yes
O1 . S17 . C21 . 107.26(16) yes
O2 . S17 . C21 . 105.56(15) yes
O3 . S17 . C21 . 103.86(16) yes
H24 . O5 . H25 . 108.944 no
C21 . N1 . C22 . 123.1(3) yes
C21 . N1 . H19 . 119.297 no
C22 . N1 . H19 . 117.571 no
S1 . C1 . C2 . 116.2(3) yes
S1 . C1 . H1 . 107.088 no
C2 . C1 . H1 . 108.486 no
S1 . C1 . H2 . 108.602 no
C2 . C1 . H2 . 109.653 no
H1 . C1 . H2 . 106.381 no
C1 . C2 . S2 . 114.5(3) yes
C1 . C2 . H3 . 109.189 no
S2 . C2 . H3 . 106.483 no
C1 . C2 . H4 . 111.050 no
S2 . C2 . H4 . 106.640 no
H3 . C2 . H4 . 108.701 no
S1 . C3 . S3 . 113.95(18) yes
S1 . C3 . C4 . 129.2(2) yes
S3 . C3 . C4 . 116.8(2) yes
S4 . C4 . S2 . 115.65(18) yes
S4 . C4 . C3 . 116.7(2) yes
S2 . C4 . C3 . 127.7(2) yes
S3 . C5 . S4 . 115.38(17) yes
S3 . C5 . C6 . 122.4(2) yes
S4 . C5 . C6 . 122.2(2) yes
S5 . C6 . S6 . 114.78(18) yes
S5 . C6 . C5 . 122.8(2) yes
S6 . C6 . C5 . 122.4(2) yes
S5 . C7 . S7 . 114.93(17) yes
S5 . C7 . C8 . 117.2(2) yes
S7 . C7 . C8 . 127.8(2) yes
S8 . C8 . S6 . 117.46(17) yes
S8 . C8 . C7 . 125.3(2) yes
S6 . C8 . C7 . 117.0(2) yes
S7 . C9 . C10 . 118.5(3) yes
S7 . C9 . H5 . 104.783 no
C10 . C9 . H5 . 107.025 no
S7 . C9 . H6 . 108.591 no
C10 . C9 . H6 . 109.679 no
H5 . C9 . H6 . 107.661 no
S8 . C10 . C9 . 115.7(3) yes
S8 . C10 . H7 . 108.232 no
C9 . C10 . H7 . 109.573 no
S8 . C10 . H8 . 107.136 no
C9 . C10 . H8 . 109.705 no
H7 . C10 . H8 . 106.072 no
S9 . C11 . C12 . 112.9(2) yes
S9 . C11 . H9 . 108.216 no
C12 . C11 . H9 . 110.979 no
S9 . C11 . H10 . 107.657 no
C12 . C11 . H10 . 110.655 no
H9 . C11 . H10 . 106.113 no
C11 . C12 . S10 . 115.0(2) yes
C11 . C12 . H11 . 109.923 no
S10 . C12 . H11 . 108.207 no
C11 . C12 . H12 . 109.378 no
S10 . C12 . H12 . 106.950 no
H11 . C12 . H12 . 107.110 no
S9 . C13 . S11 . 116.32(17) yes
S9 . C13 . C14 . 126.9(2) yes
S11 . C13 . C14 . 116.8(2) yes
S12 . C14 . S10 . 114.38(17) yes
S12 . C14 . C13 . 116.7(2) yes
S10 . C14 . C13 . 128.8(2) yes
S12 . C15 . S11 . 114.88(17) yes
S12 . C15 . C16 . 123.1(2) yes
S11 . C15 . C16 . 122.1(2) yes
S13 . C16 . S14 . 115.11(17) yes
S13 . C16 . C15 . 121.9(2) yes
S14 . C16 . C15 . 123.0(2) yes
S13 . C17 . S15 . 114.24(17) yes
S13 . C17 . C18 . 116.8(2) yes
S15 . C17 . C18 . 128.9(2) yes
S16 . C18 . S14 . 114.97(17) yes
S16 . C18 . C17 . 127.7(2) yes
S14 . C18 . C17 . 117.3(2) yes
S15 . C19 . C20 . 115.3(3) yes
S15 . C19 . H13 . 107.313 no
C20 . C19 . H13 . 109.523 no
S15 . C19 . H14 . 107.235 no
C20 . C19 . H14 . 109.088 no
H13 . C19 . H14 . 108.156 no
C19 . C20 . S16 . 114.7(3) yes
C19 . C20 . H15 . 109.269 no
S16 . C20 . H15 . 107.561 no
C19 . C20 . H16 . 109.321 no
S16 . C20 . H16 . 107.736 no
H15 . C20 . H16 . 108.096 no
S17 . C21 . N1 . 113.2(2) yes
S17 . C21 . H17 . 106.967 no
N1 . C21 . H17 . 109.860 no
S17 . C21 . H18 . 112.429 no
N1 . C21 . H18 . 105.756 no
H17 . C21 . H18 . 108.563 no
N1 . C22 . O4 . 122.9(3) yes
N1 . C22 . C23 . 116.0(3) yes
O4 . C22 . C23 . 121.1(3) yes
C22 . C23 . Fe1 . 120.9(2) yes
C22 . C23 . C24 . 123.8(3) yes
Fe1 . C23 . C24 . 70.13(17) yes
C22 . C23 . C27 . 128.4(3) yes
Fe1 . C23 . C27 . 69.61(17) yes
C24 . C23 . C27 . 107.5(3) yes
C23 . C24 . Fe1 . 68.94(17) yes
C23 . C24 . C25 . 107.8(3) yes
Fe1 . C24 . C25 . 70.05(18) yes
C23 . C24 . H20 . 126.418 no
Fe1 . C24 . H20 . 121.625 no
C25 . C24 . H20 . 125.529 no
C24 . C25 . Fe1 . 69.51(18) yes
C24 . C25 . C26 . 108.5(3) yes
Fe1 . C25 . C26 . 70.26(18) yes
C24 . C25 . H21 . 126.612 no
Fe1 . C25 . H21 . 122.595 no
C26 . C25 . H21 . 124.692 no
C25 . C26 . Fe1 . 69.85(19) yes
C25 . C26 . C27 . 108.4(3) yes
Fe1 . C26 . C27 . 68.87(17) yes
C25 . C26 . H22 . 126.359 no
Fe1 . C26 . H22 . 126.747 no
C27 . C26 . H22 . 125.223 no
C23 . C27 . C26 . 107.8(3) yes
C23 . C27 . Fe1 . 69.26(17) yes
C26 . C27 . Fe1 . 70.66(18) yes
C23 . C27 . H23 . 127.482 no
C26 . C27 . H23 . 124.698 no
Fe1 . C27 . H23 . 124.470 no

loop_
_geom_bond_atom_site_label_1
_geom_bond_site_symmetry_1
_geom_bond_atom_site_label_2
_geom_bond_site_symmetry_2
_geom_bond_distance
_geom_bond_publ_flag
Fe1 . C26 2_666 2.060(3) yes
Fe1 . C25 2_666 2.055(3) yes
Fe1 . C24 2_666 2.048(3) yes
Fe1 . C27 2_666 2.037(3) yes
Fe1 . C23 2_666 2.032(3) yes
Fe1 . C23 . 2.032(3) yes
Fe1 . C24 . 2.048(3) yes
Fe1 . C25 . 2.055(3) yes
Fe1 . C26 . 2.060(3) yes
Fe1 . C27 . 2.037(3) yes
S1 . C1 . 1.804(4) yes
S1 . C3 . 1.753(3) yes
S2 . C2 . 1.797(4) yes
S2 . C4 . 1.741(3) yes
S3 . C3 . 1.750(3) yes
S3 . C5 . 1.733(3) yes
S4 . C4 . 1.748(3) yes
S4 . C5 . 1.729(3) yes
S5 . C6 . 1.747(3) yes
S5 . C7 . 1.746(3) yes
S6 . C6 . 1.742(3) yes
S6 . C8 . 1.735(3) yes
S7 . C7 . 1.737(3) yes
S7 . C9 . 1.784(4) yes
S8 . C8 . 1.736(3) yes
S8 . C10 . 1.798(4) yes
S9 . C11 . 1.812(3) yes
S9 . C13 . 1.746(3) yes
S10 . C12 . 1.813(4) yes
S10 . C14 . 1.749(3) yes
S11 . C13 . 1.744(3) yes
S11 . C15 . 1.735(3) yes
S12 . C14 . 1.751(3) yes
S12 . C15 . 1.739(3) yes
S13 . C16 . 1.741(3) yes
S13 . C17 . 1.744(3) yes
S14 . C16 . 1.738(3) yes
S14 . C18 . 1.742(3) yes
S15 . C17 . 1.738(3) yes
S15 . C19 . 1.799(4) yes
S16 . C18 . 1.744(3) yes
S16 . C20 . 1.800(3) yes
S17 . O1 . 1.444(3) yes
S17 . O2 . 1.454(3) yes
S17 . O3 . 1.452(3) yes
S17 . C21 . 1.786(3) yes
O4 . C22 . 1.222(4) yes
O5 . H24 . 0.960 no
O5 . H25 . 0.965 no
N1 . C21 . 1.426(4) yes
N1 . C22 . 1.351(4) yes
N1 . H19 . 0.844 no
C1 . C2 . 1.472(6) yes
C1 . H1 . 0.983 no
C1 . H2 . 0.954 no
C2 . H3 . 0.955 no
C2 . H4 . 0.953 no
C3 . C4 . 1.352(4) yes
C5 . C6 . 1.358(4) yes
C7 . C8 . 1.352(4) yes
C9 . C10 . 1.446(6) yes
C9 . H5 . 0.997 no
C9 . H6 . 0.924 no
C10 . H7 . 0.961 no
C10 . H8 . 0.980 no
C11 . C12 . 1.497(5) yes
C11 . H9 . 0.965 no
C11 . H10 . 0.976 no
C12 . H11 . 0.953 no
C12 . H12 . 0.975 no
C13 . C14 . 1.355(4) yes
C15 . C16 . 1.371(4) yes
C17 . C18 . 1.349(4) yes
C19 . C20 . 1.485(5) yes
C19 . H13 . 0.956 no
C19 . H14 . 0.960 no
C20 . H15 . 0.960 no
C20 . H16 . 0.956 no
C21 . H17 . 0.897 no
C21 . H18 . 0.920 no
C22 . C23 . 1.490(4) yes
C23 . C24 . 1.426(4) yes
C23 . C27 . 1.429(4) yes
C24 . C25 . 1.418(5) yes
C24 . H20 . 0.923 no
C25 . C26 . 1.404(5) yes
C25 . H21 . 0.865 no
C26 . C27 . 1.417(4) yes
C26 . H22 . 0.951 no
C27 . H23 . 0.950 no
